data_7158565
loop_
_publ_author_name
'Mathe-Allainmat, Monique'
'LeBreton, Jacques'
'Sierocki, Pierre'
'Guillemont, Jerome'
'Tessier, Arnaud'
'Arzel, Laurence'
'Grosse, Sandrine'
'Gaillard, Krystal'
'Arellano-Reyes, Ruben Arturo'
'Lambert, Emilie'
'Donnard, Chloe'

_publ_section_title
;
 Synthesis of novel C-nucleoside analogues bearing an anomeric cyano and a
 1,2,3-triazole nucleobase as potential antiviral agents
;
_journal_name_full 'Organic &amp; Biomolecular Chemistry'
_journal_paper_doi 10.1039/D1OB02451E
_journal_year 2022
_chemical_absolute_configuration ad
_chemical_formula_moiety 'C8 H11 I N4 O5, H2 O'
_chemical_formula_sum 'C8 H13 I N4 O6'
_chemical_formula_weight 388.12
_space_group_IT_number 4
_space_group_name_Hall 'P 2yb'
_space_group_name_H-M_alt 'P 1 21 1'
_symmetry_cell_setting monoclinic
_symmetry_Int_Tables_number 4
_symmetry_space_group_name_Hall 'P 2yb'
_symmetry_space_group_name_H-M 'P 1 21 1'
_atom_sites_solution_hydrogens mixed
_atom_sites_solution_primary direct
_atom_sites_solution_secondary difmap
_audit_creation_date 2019-10-16T16:28:51-00:00
_audit_creation_method 'WinGX routine CIF_UPDATE'
_audit_update_record
;
2021-12-09 deposited with the CCDC.	2022-02-17 downloaded from the CCDC.
;
_cell_angle_alpha 90
_cell_angle_beta 99.952(15)
_cell_angle_gamma 90
_cell_formula_units_Z 4
_cell_length_a 7.1449(9)
_cell_length_b 15.429(3)
_cell_length_c 11.890(2)
_cell_measurement_reflns_used 1813
_cell_measurement_temperature 294(2)
_cell_measurement_theta_max 70.968
_cell_measurement_theta_min 4.653
_cell_volume 1291.0(4)
_computing_cell_refinement 'CrysAlisPro 1.171.38.46 (Rigaku OD, 2015)'
_computing_data_collection 'CrysAlisPro 1.171.38.46 (Rigaku OD, 2015)'
_computing_data_reduction 'CrysAlisPro 1.171.38.46 (Rigaku OD, 2015)'
_computing_molecular_graphics 'DIAMOND 3.2k (Crystal Impact GbR, 2014)'
_computing_publication_material 'WinGX publication routines (Farrugia, V2018)'
_computing_structure_refinement 'SHELXL-2018/3 (Sheldrick, 2018)'
_computing_structure_solution 'SHELXT-2018/2 (Sheldrick, 2018)'
_diffrn_ambient_temperature 294(2)
_diffrn_detector_area_resol_mean 5.199
_diffrn_measured_fraction_theta_full 0.975
_diffrn_measured_fraction_theta_max 0.941
_diffrn_measurement_device_type 'SuperNova, Single source at offset, AtlasS2'
_diffrn_measurement_method '\w scans'
_diffrn_radiation_monochromator mirror
_diffrn_radiation_type CuK\a
_diffrn_radiation_wavelength 1.54184
_diffrn_reflns_av_R_equivalents 0.0652
_diffrn_reflns_av_unetI/netI 0.1071
_diffrn_reflns_Laue_measured_fraction_full 0.975
_diffrn_reflns_Laue_measured_fraction_max 0.941
_diffrn_reflns_limit_h_max 8
_diffrn_reflns_limit_h_min -8
_diffrn_reflns_limit_k_max 17
_diffrn_reflns_limit_k_min -18
_diffrn_reflns_limit_l_max 12
_diffrn_reflns_limit_l_min -14
_diffrn_reflns_number 6796
_diffrn_reflns_point_group_measured_fraction_full 0.872
_diffrn_reflns_point_group_measured_fraction_max 0.828
_diffrn_reflns_theta_full 67.684
_diffrn_reflns_theta_max 73.497
_diffrn_reflns_theta_min 3.774
_exptl_absorpt_coefficient_mu 19.813
_exptl_absorpt_correction_T_max 1
_exptl_absorpt_correction_T_min 0.51707
_exptl_absorpt_correction_type multi-scan
_exptl_absorpt_process_details
;
        CrysAlisPro 1.171.40.45a (Rigaku Oxford Diffraction, 2019)
        Empirical absorption correction using spherical harmonics,
 implemented in SCALE3 ABSPACK scaling algorithm.
;
_exptl_crystal_colour colourless
_exptl_crystal_density_diffrn 1.997
_exptl_crystal_description needle
_exptl_crystal_F_000 760
_exptl_crystal_size_max 0.072
_exptl_crystal_size_mid 0.035
_exptl_crystal_size_min 0.016
_refine_diff_density_max 0.925
_refine_diff_density_min -1.336
_refine_diff_density_rms 0.123
_refine_ls_abs_structure_details
;
 Classical Flack method preferred over Parsons because s.u. lower.
;
_refine_ls_abs_structure_Flack -0.02(2)
_refine_ls_extinction_method none
_refine_ls_goodness_of_fit_ref 0.997
_refine_ls_hydrogen_treatment constr
_refine_ls_matrix_type full
_refine_ls_number_parameters 349
_refine_ls_number_reflns 4304
_refine_ls_number_restraints 1
_refine_ls_restrained_S_all 0.997
_refine_ls_R_factor_all 0.0904
_refine_ls_R_factor_gt 0.0641
_refine_ls_shift/su_max 0
_refine_ls_shift/su_mean 0
_refine_ls_structure_factor_coef Fsqd
_refine_ls_weighting_details 'w=1/[\s^2^(Fo^2^)+(0.0689P)^2^] where P=(Fo^2^+2Fc^2^)/3'
_refine_ls_weighting_scheme calc
_refine_ls_wR_factor_gt 0.1486
_refine_ls_wR_factor_ref 0.1763
_reflns_Friedel_coverage 0.694
_reflns_Friedel_fraction_full 0.761
_reflns_Friedel_fraction_max 0.706
_reflns_number_gt 2910
_reflns_number_total 4304
_reflns_threshold_expression 'I > 2\s(I)'
_cod_data_source_file d1ob02451e2.cif
_cod_data_source_block psi371_n2n6
_cod_depositor_comments
;

2024-11-08
Z value and formula fixed to values more according to usual
chemical conventions.                 miguel
;
_cod_original_formula_sum 'C16 H26 I2 N8 O12'
_cod_original_formula_weight 776.25
_cod_original_formula_moiety '2(C8 H11 I N4 O5), 2(H2 O)'
_cod_original_formula_units_Z 2
_cod_original_sg_symbol_H-M 'P 21'
_cod_database_code 7158565
_shelx_shelxl_version_number 2018/3

loop_
_symmetry_equiv_pos_as_xyz
'x, y, z'
'-x, y+1/2, -z'

loop_
_atom_site_label
_atom_site_type_symbol
_atom_site_fract_x
_atom_site_fract_y
_atom_site_fract_z
_atom_site_U_iso_or_equiv
_atom_site_adp_type
_atom_site_occupancy
_atom_site_site_symmetry_order
_atom_site_calc_flag
_atom_site_refinement_flags_posn
_atom_site_refinement_flags_adp
_atom_site_refinement_flags_occupancy
_atom_site_disorder_assembly
_atom_site_disorder_group
C1 C 0.325(3) 0.5673(16) 0.6057(17) 0.055(4) Uani 1 1 d . . . . .
C2 C 0.452(3) 0.5254(14) 0.5487(17) 0.052(4) Uani 1 1 d . . . . .
C3 C 0.425(3) 0.4592(14) 0.4583(17) 0.054(5) Uani 1 1 d . . . . .
C4 C 0.612(3) 0.4340(14) 0.4203(16) 0.048(4) Uani 1 1 d . . . . .
H4 H 0.703108 0.482108 0.428545 0.057 Uiso 1 1 calc R U . . .
C5 C 0.677(3) 0.3604(16) 0.503(2) 0.063(6) Uani 1 1 d . . . . .
H5 H 0.7214 0.384211 0.57963 0.076 Uiso 1 1 calc R U . . .
C6 C 0.488(4) 0.3149(18) 0.501(2) 0.061(5) Uani 1 1 d . . . . .
H6 H 0.458232 0.282942 0.428546 0.073 Uiso 1 1 calc R U . . .
C7 C 0.479(4) 0.2513(17) 0.598(2) 0.075(7) Uani 1 1 d . . . . .
H7A H 0.367467 0.214806 0.577917 0.09 Uiso 1 1 calc R U . . .
H7B H 0.590194 0.214252 0.607677 0.09 Uiso 1 1 calc R U . . .
C8 C 0.283(3) 0.4931(14) 0.3583(15) 0.053(5) Uani 1 1 d . . . . .
C9 C 0.644(3) 0.4693(18) -0.0993(19) 0.062(5) Uani 1 1 d . . . . .
C10 C 0.806(3) 0.5161(15) -0.0515(17) 0.054(5) Uani 1 1 d . . . . .
C11 C 0.816(3) 0.5923(14) 0.0311(18) 0.053(5) Uani 1 1 d . . . . .
C12 C 1.028(3) 0.6169(17) 0.0787(18) 0.061(5) Uani 1 1 d . . . . .
H12 H 1.113299 0.567011 0.079872 0.073 Uiso 1 1 calc R U . . .
C13 C 1.063(3) 0.6849(16) -0.0096(19) 0.059(5) Uani 1 1 d . . . . .
H13 H 1.072863 0.655246 -0.081256 0.071 Uiso 1 1 calc R U . . .
C14 C 0.875(3) 0.7362(17) -0.026(2) 0.062(5) Uani 1 1 d . . . . .
H14 H 0.872586 0.773853 0.040128 0.074 Uiso 1 1 calc R U . . .
C15 C 0.833(4) 0.7876(18) -0.1322(19) 0.069(6) Uani 1 1 d . . . . .
H15A H 0.700004 0.804244 -0.143846 0.083 Uiso 1 1 calc R U . . .
H15B H 0.907531 0.840421 -0.121644 0.083 Uiso 1 1 calc R U . . .
C16 C 0.721(3) 0.5679(18) 0.1309(15) 0.058(5) Uani 1 1 d . . . . .
I1 I 0.03162(19) 0.56076(11) 0.59232(14) 0.0736(5) Uani 1 1 d . . . . .
I2 I 0.36147(18) 0.47619(11) -0.08441(13) 0.0710(5) Uani 1 1 d . . . . .
N1 N 0.625(2) 0.5589(16) 0.5944(14) 0.061(5) Uani 1 1 d . . . . .
N2 N 0.607(3) 0.6168(14) 0.6720(15) 0.063(5) Uani 1 1 d . . . . .
H2 H 0.698456 0.645856 0.711052 0.076 Uiso 1 1 calc R U . . .
N3 N 0.423(3) 0.6236(13) 0.6809(17) 0.060(5) Uani 1 1 d . . . . .
N4 N 0.122(3) 0.4476(13) 0.3277(16) 0.064(5) Uani 1 1 d . . . . .
H4A H 0.035879 0.466026 0.273573 0.077 Uiso 1 1 calc R U . . .
H4B H 0.10594 0.399926 0.362202 0.077 Uiso 1 1 calc R U . . .
N5 N 0.709(3) 0.4125(14) -0.1660(17) 0.064(5) Uani 1 1 d . . . . .
N6 N 0.894(3) 0.4214(14) -0.1610(18) 0.071(6) Uani 1 1 d . . . . .
H6A H 0.963531 0.39101 -0.198336 0.085 Uiso 1 1 calc R U . . .
N7 N 0.954(2) 0.4845(16) -0.0895(15) 0.063(5) Uani 1 1 d . . . . .
N8 N 0.582(3) 0.6202(14) 0.1532(17) 0.070(5) Uani 1 1 d . . . . .
H8A H 0.523101 0.608457 0.208832 0.084 Uiso 1 1 calc R U . . .
H8B H 0.550724 0.665481 0.111939 0.084 Uiso 1 1 calc R U . . .
O1 O 0.351(2) 0.3807(10) 0.4992(14) 0.059(4) Uani 1 1 d . . . . .
O2 O 0.821(2) 0.3096(13) 0.4705(15) 0.078(5) Uani 1 1 d . . . . .
H2A H 0.918812 0.314845 0.517732 0.117 Uiso 1 1 calc R U . . .
O3 O 0.577(2) 0.4005(11) 0.3076(12) 0.060(4) Uani 1 1 d . . . . .
H3 H 0.593946 0.438784 0.262547 0.091 Uiso 1 1 calc R U . . .
O4 O 0.470(2) 0.2963(12) 0.7038(14) 0.069(4) Uani 1 1 d . . . . .
H4C H 0.55265 0.333885 0.714238 0.104 Uiso 1 1 calc R U . . .
O5 O 0.317(2) 0.5632(12) 0.3121(12) 0.065(4) Uani 1 1 d . . . . .
O6 O 0.7362(19) 0.6681(10) -0.0282(13) 0.060(4) Uani 1 1 d . . . . .
O7 O 1.043(2) 0.6561(12) 0.1883(12) 0.064(4) Uani 1 1 d . . . . .
H7 H 1.10988 0.625881 0.23594 0.096 Uiso 1 1 calc R U . . .
O8 O 1.229(3) 0.7340(12) 0.0250(16) 0.074(4) Uani 1 1 d . . . . .
H8 H 1.258397 0.758473 -0.030643 0.11 Uiso 1 1 calc R U . . .
O9 O 0.869(2) 0.7461(12) -0.2326(13) 0.067(4) Uani 1 1 d . . . . .
H9 H 0.977042 0.757192 -0.242033 0.101 Uiso 1 1 calc R U . . .
O10 O 0.770(2) 0.5032(10) 0.1863(12) 0.065(4) Uani 1 1 d . . . . .
O11 O 0.928(2) 0.8018(12) 0.3033(16) 0.075(4) Uani 1 1 d . . . . .
H11A H 0.909666 0.752283 0.272049 0.112 Uiso 1 1 d R U . . .
H11B H 0.816989 0.819303 0.309503 0.112 Uiso 1 1 d R U . . .
O12 O 0.265(2) 0.7564(11) 0.7898(15) 0.074(4) Uani 1 1 d . . . . .
H12A H 0.323215 0.71046 0.776771 0.11 Uiso 1 1 d R U . . .
H12B H 0.284653 0.791465 0.737882 0.11 Uiso 1 1 d R U . . .

loop_
_atom_site_aniso_label
_atom_site_aniso_U_11
_atom_site_aniso_U_22
_atom_site_aniso_U_33
_atom_site_aniso_U_23
_atom_site_aniso_U_13
_atom_site_aniso_U_12
C1 0.049(9) 0.052(12) 0.064(11) 0.001(11) 0.012(8) -0.004(10)
C2 0.051(10) 0.052(11) 0.053(10) -0.001(9) 0.012(9) -0.001(9)
C3 0.052(10) 0.058(14) 0.053(10) 0.005(9) 0.010(8) 0.002(9)
C4 0.049(9) 0.049(11) 0.047(10) -0.002(8) 0.014(8) 0.004(8)
C5 0.064(13) 0.065(15) 0.060(12) 0.008(10) 0.010(10) 0.007(11)
C6 0.067(12) 0.056(12) 0.061(11) -0.005(10) 0.015(10) -0.004(10)
C7 0.097(18) 0.063(15) 0.067(14) -0.006(12) 0.019(13) 0.002(14)
C8 0.053(10) 0.060(14) 0.045(9) -0.001(9) 0.007(8) 0.008(9)
C9 0.052(10) 0.068(14) 0.073(12) 0.006(13) 0.035(9) 0.001(11)
C10 0.058(11) 0.057(12) 0.051(10) -0.001(9) 0.016(9) 0.001(9)
C11 0.042(9) 0.061(13) 0.056(11) 0.002(9) 0.011(8) 0.000(8)
C12 0.043(10) 0.080(16) 0.056(12) 0.001(11) -0.002(9) 0.010(10)
C13 0.040(9) 0.078(16) 0.059(12) 0.003(11) 0.008(9) -0.012(10)
C14 0.065(13) 0.065(15) 0.057(12) 0.000(10) 0.015(10) -0.002(11)
C15 0.066(13) 0.078(18) 0.060(14) 0.006(12) -0.001(12) 0.000(12)
C16 0.046(9) 0.082(15) 0.046(9) 0.005(11) 0.008(7) 0.003(11)
I1 0.0475(7) 0.0916(12) 0.0837(10) -0.0159(9) 0.0171(6) -0.0040(8)
I2 0.0460(6) 0.0911(12) 0.0779(9) -0.0072(9) 0.0162(6) -0.0042(7)
N1 0.059(9) 0.066(13) 0.059(10) -0.011(10) 0.017(8) -0.005(11)
N2 0.053(9) 0.086(14) 0.047(9) -0.004(9) 0.001(8) 0.007(10)
N3 0.054(9) 0.058(11) 0.071(11) -0.011(9) 0.015(8) -0.003(8)
N4 0.059(10) 0.069(13) 0.061(10) 0.005(9) 0.001(8) 0.006(9)
N5 0.062(10) 0.069(12) 0.063(10) 0.002(9) 0.019(9) 0.007(9)
N6 0.053(10) 0.081(15) 0.083(13) -0.022(11) 0.021(10) 0.011(10)
N7 0.035(7) 0.076(14) 0.077(12) -0.013(12) 0.010(8) -0.003(10)
N8 0.059(10) 0.090(15) 0.066(11) -0.003(10) 0.024(9) 0.003(10)
O1 0.058(8) 0.046(8) 0.074(9) 0.016(7) 0.016(7) 0.003(6)
O2 0.065(9) 0.092(13) 0.078(10) -0.005(10) 0.016(8) 0.026(9)
O3 0.063(8) 0.072(10) 0.046(7) -0.004(7) 0.009(7) -0.007(7)
O4 0.059(9) 0.078(12) 0.068(9) -0.004(9) 0.006(7) -0.007(8)
O5 0.063(8) 0.071(10) 0.060(7) 0.016(9) 0.005(6) 0.013(9)
O6 0.049(7) 0.063(10) 0.067(9) 0.011(7) 0.008(7) 0.006(7)
O7 0.067(9) 0.077(11) 0.047(7) -0.006(7) 0.007(7) 0.006(8)
O8 0.069(10) 0.070(11) 0.080(10) 0.003(9) 0.007(8) -0.013(8)
O9 0.058(9) 0.082(11) 0.060(9) 0.003(8) 0.002(7) -0.003(8)
O10 0.065(8) 0.068(11) 0.062(8) 0.016(7) 0.013(7) 0.007(7)
O11 0.063(9) 0.075(11) 0.087(11) 0.003(9) 0.016(8) 0.001(8)
O12 0.074(10) 0.071(11) 0.080(11) -0.004(9) 0.025(8) 0.003(8)

loop_
_atom_type_symbol
_atom_type_description
_atom_type_scat_dispersion_real
_atom_type_scat_dispersion_imag
_atom_type_scat_source
C C 0.0181 0.0091 'International Tables Vol C Tables 4.2.6.8 and 6.1.1.4'
H H 0 0 'International Tables Vol C Tables 4.2.6.8 and 6.1.1.4'
I I -0.3257 6.8362 'International Tables Vol C Tables 4.2.6.8 and 6.1.1.4'
N N 0.0311 0.018 'International Tables Vol C Tables 4.2.6.8 and 6.1.1.4'
O O 0.0492 0.0322 'International Tables Vol C Tables 4.2.6.8 and 6.1.1.4'

loop_
_geom_angle_atom_site_label_1
_geom_angle_atom_site_label_2
_geom_angle_atom_site_label_3
_geom_angle
_geom_angle_site_symmetry_1
_geom_angle_site_symmetry_3
_geom_angle_publ_flag
N3 C1 C2 108.2(17) . . ?
N3 C1 I1 119.0(15) . . ?
C2 C1 I1 132.8(16) . . ?
N1 C2 C1 104.7(19) . . ?
N1 C2 C3 123.5(19) . . ?
C1 C2 C3 131.8(18) . . ?
O1 C3 C2 110.4(16) . . ?
O1 C3 C8 108.7(16) . . ?
C2 C3 C8 108.6(17) . . ?
O1 C3 C4 106.0(16) . . ?
C2 C3 C4 112.3(17) . . ?
C8 C3 C4 110.8(15) . . ?
O3 C4 C5 108.9(17) . . ?
O3 C4 C3 110.6(15) . . ?
C5 C4 C3 100.5(16) . . ?
O3 C4 H4 112.1 . . ?
C5 C4 H4 112.1 . . ?
C3 C4 H4 112.1 . . ?
O2 C5 C6 115(2) . . ?
O2 C5 C4 113.2(19) . . ?
C6 C5 C4 99.2(18) . . ?
O2 C5 H5 109.5 . . ?
C6 C5 H5 109.5 . . ?
C4 C5 H5 109.5 . . ?
O1 C6 C5 106(2) . . ?
O1 C6 C7 111(2) . . ?
C5 C6 C7 116(2) . . ?
O1 C6 H6 107.9 . . ?
C5 C6 H6 107.9 . . ?
C7 C6 H6 107.9 . . ?
O4 C7 C6 111(2) . . ?
O4 C7 H7A 109.4 . . ?
C6 C7 H7A 109.4 . . ?
O4 C7 H7B 109.4 . . ?
C6 C7 H7B 109.4 . . ?
H7A C7 H7B 108 . . ?
O5 C8 N4 123.8(18) . . ?
O5 C8 C3 118.9(17) . . ?
N4 C8 C3 117.2(18) . . ?
N5 C9 C10 103.3(17) . . ?
N5 C9 I2 122.8(18) . . ?
C10 C9 I2 134.0(18) . . ?
N7 C10 C9 109(2) . . ?
N7 C10 C11 124(2) . . ?
C9 C10 C11 126.8(19) . . ?
O6 C11 C16 113.3(17) . . ?
O6 C11 C10 110.0(16) . . ?
C16 C11 C10 109.7(18) . . ?
O6 C11 C12 104.8(17) . . ?
C16 C11 C12 108.3(17) . . ?
C10 C11 C12 110.5(18) . . ?
O7 C12 C13 110(2) . . ?
O7 C12 C11 110.3(18) . . ?
C13 C12 C11 100.3(16) . . ?
O7 C12 H12 111.9 . . ?
C13 C12 H12 111.9 . . ?
C11 C12 H12 111.9 . . ?
O8 C13 C12 113.3(17) . . ?
O8 C13 C14 116(2) . . ?
C12 C13 C14 101.4(17) . . ?
O8 C13 H13 108.7 . . ?
C12 C13 H13 108.7 . . ?
C14 C13 H13 108.7 . . ?
O6 C14 C15 109.7(19) . . ?
O6 C14 C13 102.1(19) . . ?
C15 C14 C13 115(2) . . ?
O6 C14 H14 109.8 . . ?
C15 C14 H14 109.8 . . ?
C13 C14 H14 109.8 . . ?
O9 C15 C14 116(2) . . ?
O9 C15 H15A 108.3 . . ?
C14 C15 H15A 108.3 . . ?
O9 C15 H15B 108.3 . . ?
C14 C15 H15B 108.3 . . ?
H15A C15 H15B 107.4 . . ?
O10 C16 N8 122.8(19) . . ?
O10 C16 C11 120.2(19) . . ?
N8 C16 C11 117(2) . . ?
N2 N1 C2 110.6(18) . . ?
N1 N2 N3 109.0(17) . . ?
N1 N2 H2 125.5 . . ?
N3 N2 H2 125.5 . . ?
N2 N3 C1 107.6(17) . . ?
C8 N4 H4A 120 . . ?
C8 N4 H4B 120 . . ?
H4A N4 H4B 120 . . ?
N6 N5 C9 111.2(19) . . ?
N7 N6 N5 108.5(18) . . ?
N7 N6 H6A 125.7 . . ?
N5 N6 H6A 125.7 . . ?
C10 N7 N6 107.9(17) . . ?
C16 N8 H8A 120 . . ?
C16 N8 H8B 120 . . ?
H8A N8 H8B 120 . . ?
C6 O1 C3 108.6(16) . . ?
C5 O2 H2A 109.5 . . ?
C4 O3 H3 109.5 . . ?
C7 O4 H4C 109.5 . . ?
C11 O6 C14 111.9(15) . . ?
C12 O7 H7 109.5 . . ?
C13 O8 H8 109.5 . . ?
C15 O9 H9 109.5 . . ?
H11A O11 H11B 104.5 . . ?
H12A O12 H12B 104.5 . . ?

loop_
_geom_bond_atom_site_label_1
_geom_bond_atom_site_label_2
_geom_bond_distance
_geom_bond_site_symmetry_2
_geom_bond_publ_flag
C1 N3 1.35(3) . ?
C1 C2 1.39(3) . ?
C1 I1 2.076(18) . ?
C2 N1 1.36(3) . ?
C2 C3 1.47(3) . ?
C3 O1 1.44(2) . ?
C3 C8 1.52(3) . ?
C3 C4 1.53(3) . ?
C4 O3 1.42(2) . ?
C4 C5 1.52(3) . ?
C4 H4 0.98 . ?
C5 O2 1.40(3) . ?
C5 C6 1.52(4) . ?
C5 H5 0.98 . ?
C6 O1 1.41(3) . ?
C6 C7 1.52(4) . ?
C6 H6 0.98 . ?
C7 O4 1.45(3) . ?
C7 H7A 0.97 . ?
C7 H7B 0.97 . ?
C8 O5 1.26(3) . ?
C8 N4 1.34(3) . ?
C9 N5 1.32(3) . ?
C9 C10 1.40(3) . ?
C9 I2 2.057(18) . ?
C10 N7 1.31(3) . ?
C10 C11 1.53(3) . ?
C11 O6 1.43(2) . ?
C11 C16 1.51(3) . ?
C11 C12 1.57(3) . ?
C12 O7 1.42(3) . ?
C12 C13 1.53(3) . ?
C12 H12 0.98 . ?
C13 O8 1.41(3) . ?
C13 C14 1.54(3) . ?
C13 H13 0.98 . ?
C14 O6 1.44(3) . ?
C14 C15 1.48(3) . ?
C14 H14 0.98 . ?
C15 O9 1.42(3) . ?
C15 H15A 0.97 . ?
C15 H15B 0.97 . ?
C16 O10 1.21(3) . ?
C16 N8 1.34(3) . ?
N1 N2 1.31(3) . ?
N2 N3 1.34(3) . ?
N2 H2 0.86 . ?
N4 H4A 0.86 . ?
N4 H4B 0.86 . ?
N5 N6 1.32(3) . ?
N6 N7 1.31(3) . ?
N6 H6A 0.86 . ?
N8 H8A 0.86 . ?
N8 H8B 0.86 . ?
O2 H2A 0.82 . ?
O3 H3 0.82 . ?
O4 H4C 0.82 . ?
O7 H7 0.82 . ?
O8 H8 0.82 . ?
O9 H9 0.82 . ?
O11 H11A 0.8501 . ?
O11 H11B 0.8501 . ?
O12 H12A 0.8502 . ?
O12 H12B 0.8503 . ?
